data_1532405
loop_
_publ_author_name
'Yartys', V.A.'
'Denys, R.V.'
'Bulyk, I.I.'
'Kal'ichak, Ya.M.'
'Fjellvag, H.'
'Hauback, B.C.'
'Riabov, A.B.'

_publ_section_title
;
 Short hydrogen-hydrogen separations in novel intermetallic hydrides RE3
 Ni3 In3 D4 (RE = La, Ce and Nd)
;
_journal_name_full 'Journal of Alloys Compd.'
_journal_page_first 132
_journal_page_last 140
_journal_volume 330
_journal_year 2002
_chemical_formula_sum 'D0.48 In La Ni'
_chemical_name_systematic 'La Ni In D0.48'
_space_group_IT_number 189
_symmetry_space_group_name_Hall 'P -6 -2'
_symmetry_space_group_name_H-M 'P -6 2 m'
_cell_angle_alpha 90
_cell_angle_beta 90
_cell_angle_gamma 120
_cell_formula_units_Z 3
_cell_length_a 7.7004
_cell_length_b 7.7004
_cell_length_c 4.0733
_cell_volume 209.172
_citation_journal_id_ASTM JALCEU
_cod_data_source_file Yartys_JALCEU_2002_349.cif
_cod_data_source_block D0.48In1La1Ni1
_cod_original_formula_sum 'D0.48 In1 La1 Ni1'
_cod_database_code 1532405

loop_
_symmetry_equiv_pos_as_xyz
x,y,z
-x+y,-x,-z
-y,x-y,z
x,y,-z
-x+y,-x,z
-y,x-y,-z
y,x,z
x-y,-y,-z
-x,-x+y,z
y,x,-z
x-y,-y,z
-x,-x+y,-z

loop_
_atom_site_label
_atom_site_type_symbol
_atom_site_fract_x
_atom_site_fract_y
_atom_site_fract_z
_atom_site_occupancy
_atom_site_U_iso_or_equiv
Ni2 Ni 0 0 0.5 1 0.0
Ni1 Ni 0.3333 0.6667 0 1 0.0
D1 D 0.3333 0.6667 0.587 0.36 0.0
In1 In 0.242 0 0 1 0.0
La1 La 0.593 0 0.5 1 0.0
